data_7113425
loop_
_publ_author_name
'Peng Wang'
'Glenn P. A. Yap'
'Charles G. Riordan'

_publ_section_title
;
 Five-coordinate MII-semiquinonate (M = Fe, Mn, Co) complexes: reactivity
 models of the catechol dioxygenases
;
_journal_name_full Chem.Commun.
_journal_page_first 5871
_journal_paper_doi 10.1039/C3CC49143A
_journal_volume 50
_journal_year 2014
_chemical_formula_sum 'C40 H70 B Co O2 S3'
_chemical_formula_weight 748.88
_chemical_name_systematic
; 
 ? 
;
_space_group_crystal_system triclinic
_space_group_IT_number 2
_space_group_name_Hall '-P 1'
_space_group_name_H-M_alt 'P -1'
_symmetry_space_group_name_Hall '-P 1'
_symmetry_space_group_name_H-M 'P -1'
_atom_sites_solution_hydrogens geom
_audit_creation_method SHELXL-2013
_cell_angle_alpha 96.2600(10)
_cell_angle_beta 113.4710(10)
_cell_angle_gamma 98.3830(10)
_cell_formula_units_Z 2
_cell_length_a 12.2674(4)
_cell_length_b 12.7425(4)
_cell_length_c 15.2340(5)
_cell_measurement_temperature 200(2)
_cell_volume 2124.02(12)
_computing_structure_refinement 'SHELXL-2013 (Sheldrick, 2013)'
_diffrn_ambient_temperature 200(2)
_diffrn_detector_area_resol_mean 8.33
_diffrn_measured_fraction_theta_full 1.000
_diffrn_measured_fraction_theta_max 0.995
_diffrn_measurement_device_type 'Bruker AXS APEX diffractometer'
_diffrn_measurement_method '\f and \w scans'
_diffrn_radiation_type MoK\a
_diffrn_radiation_wavelength 0.71073
_diffrn_reflns_av_R_equivalents 0.0552
_diffrn_reflns_av_unetI/netI 0.0416
_diffrn_reflns_Laue_measured_fraction_full 1.000
_diffrn_reflns_Laue_measured_fraction_max 0.995
_diffrn_reflns_limit_h_max 15
_diffrn_reflns_limit_h_min -15
_diffrn_reflns_limit_k_max 16
_diffrn_reflns_limit_k_min -16
_diffrn_reflns_limit_l_max 19
_diffrn_reflns_limit_l_min -19
_diffrn_reflns_number 63330
_diffrn_reflns_point_group_measured_fraction_full 1.000
_diffrn_reflns_point_group_measured_fraction_max 0.995
_diffrn_reflns_theta_full 25.242
_diffrn_reflns_theta_max 27.693
_diffrn_reflns_theta_min 1.483
_exptl_absorpt_coefficient_mu 0.582
_exptl_absorpt_correction_T_max 0.7456
_exptl_absorpt_correction_T_min 0.6853
_exptl_absorpt_correction_type multi-scan
_exptl_absorpt_process_details 'APEX2 (Bruker, 2007)'
_exptl_crystal_density_diffrn 1.171
_exptl_crystal_F_000 812
_exptl_crystal_size_max 0.572
_exptl_crystal_size_mid 0.374
_exptl_crystal_size_min 0.152
_refine_diff_density_max 0.506
_refine_diff_density_min -0.358
_refine_diff_density_rms 0.059
_refine_ls_extinction_method none
_refine_ls_goodness_of_fit_ref 1.008
_refine_ls_hydrogen_treatment constr
_refine_ls_matrix_type full
_refine_ls_number_parameters 441
_refine_ls_number_reflns 9903
_refine_ls_number_restraints 0
_refine_ls_restrained_S_all 1.008
_refine_ls_R_factor_all 0.0583
_refine_ls_R_factor_gt 0.0389
_refine_ls_shift/su_max 0.001
_refine_ls_shift/su_mean 0.000
_refine_ls_structure_factor_coef Fsqd
_refine_ls_weighting_details 'w=1/[\s^2^(Fo^2^)+(0.0411P)^2^+1.2887P] where P=(Fo^2^+2Fc^2^)/3'
_refine_ls_weighting_scheme calc
_refine_ls_wR_factor_gt 0.0883
_refine_ls_wR_factor_ref 0.0997
_reflns_Friedel_coverage 0.000
_reflns_number_gt 7678
_reflns_number_total 9903
_reflns_threshold_expression 'I > 2\s(I)'
_cod_data_source_file c3cc49143a2.cif
_cod_data_source_block char344
_cod_database_code 7113425
_shelx_space_group_comment
; 
The symmetry employed for this shelxl refinement is uniquely defined 
by the following loop, which should always be used as a source of 
symmetry information in preference to the above space-group names. 
They are only intended as comments. 
;
_shelx_estimated_absorpt_t_min 0.732
_shelx_estimated_absorpt_t_max 0.917
_shelxl_version_number 2013-4

loop_
_space_group_symop_operation_xyz
'x, y, z'
'-x, -y, -z'

loop_
_atom_site_label
_atom_site_type_symbol
_atom_site_fract_x
_atom_site_fract_y
_atom_site_fract_z
_atom_site_U_iso_or_equiv
_atom_site_adp_type
_atom_site_occupancy
_atom_site_site_symmetry_order
_atom_site_calc_flag
_atom_site_refinement_flags_posn
_atom_site_refinement_flags_adp
Co1 Co 0.51389(2) 0.09505(2) 0.28742(2) 0.02066(8) Uani 1 1 d . .
B1 B 0.6400(2) 0.35717(18) 0.28898(16) 0.0227(5) Uani 1 1 d . .
S1 S 0.50627(4) 0.15827(4) 0.15184(3) 0.02231(11) Uani 1 1 d . .
S2 S 0.46707(4) 0.24221(4) 0.34872(4) 0.02325(11) Uani 1 1 d . .
S3 S 0.71500(4) 0.17224(4) 0.36963(4) 0.02251(11) Uani 1 1 d . .
O1 O 0.54048(12) -0.04220(11) 0.25524(11) 0.0276(3) Uani 1 1 d . .
O2 O 0.36056(12) 0.01716(10) 0.26936(10) 0.0239(3) Uani 1 1 d . .
C1 C 0.7234(2) 0.56750(17) 0.36130(17) 0.0334(5) Uani 1 1 d . .
H1 H 0.7083 0.5543 0.4160 0.040 Uiso 1 1 calc R U
C2 C 0.7695(2) 0.67294(18) 0.35837(19) 0.0423(6) Uani 1 1 d . .
H2 H 0.7843 0.7299 0.4100 0.051 Uiso 1 1 calc R U
C3 C 0.7937(2) 0.69461(19) 0.28100(19) 0.0426(6) Uani 1 1 d . .
H3 H 0.8239 0.7665 0.2780 0.051 Uiso 1 1 calc R U
C4 C 0.7735(2) 0.61081(19) 0.20776(18) 0.0414(6) Uani 1 1 d . .
H4 H 0.7908 0.6247 0.1541 0.050 Uiso 1 1 calc R U
C5 C 0.7281(2) 0.50632(17) 0.21171(16) 0.0324(5) Uani 1 1 d . .
H5 H 0.7165 0.4497 0.1608 0.039 Uiso 1 1 calc R U
C6 C 0.69847(17) 0.48044(15) 0.28752(15) 0.0241(4) Uani 1 1 d . .
C7 C 0.53343(19) 0.30400(15) 0.17952(15) 0.0267(4) Uani 1 1 d . .
H7A H 0.5568 0.3339 0.1307 0.032 Uiso 1 1 calc R U
H7B H 0.4568 0.3256 0.1735 0.032 Uiso 1 1 calc R U
C8 C 0.35429(19) 0.12150(17) 0.04706(14) 0.0273(4) Uani 1 1 d . .
C9 C 0.3652(2) 0.17482(19) -0.03493(16) 0.0382(5) Uani 1 1 d . .
H9A H 0.2880 0.1532 -0.0932 0.057 Uiso 1 1 calc R U
H9B H 0.4299 0.1520 -0.0496 0.057 Uiso 1 1 calc R U
H9C H 0.3845 0.2534 -0.0146 0.057 Uiso 1 1 calc R U
C10 C 0.3276(2) -0.00124(18) 0.01738(16) 0.0390(6) Uani 1 1 d . .
H10A H 0.3214 -0.0348 0.0706 0.059 Uiso 1 1 calc R U
H10B H 0.3935 -0.0228 0.0035 0.059 Uiso 1 1 calc R U
H10C H 0.2508 -0.0248 -0.0410 0.059 Uiso 1 1 calc R U
C11 C 0.2577(2) 0.1576(2) 0.07450(17) 0.0384(5) Uani 1 1 d . .
H11A H 0.2731 0.2367 0.0879 0.058 Uiso 1 1 calc R U
H11B H 0.2601 0.1300 0.1327 0.058 Uiso 1 1 calc R U
H11C H 0.1775 0.1295 0.0206 0.058 Uiso 1 1 calc R U
C12 C 0.58159(18) 0.36045(15) 0.36958(15) 0.0250(4) Uani 1 1 d . .
H12A H 0.5452 0.4250 0.3685 0.030 Uiso 1 1 calc R U
H12B H 0.6479 0.3680 0.4353 0.030 Uiso 1 1 calc R U
C13 C 0.4713(2) 0.23591(18) 0.47204(16) 0.0340(5) Uani 1 1 d . .
C14 C 0.4619(3) 0.3460(2) 0.5137(2) 0.0523(7) Uani 1 1 d . .
H14A H 0.3910 0.3678 0.4669 0.078 Uiso 1 1 calc R U
H14B H 0.5356 0.3989 0.5268 0.078 Uiso 1 1 calc R U
H14C H 0.4529 0.3427 0.5745 0.078 Uiso 1 1 calc R U
C15 C 0.3614(3) 0.1527(3) 0.4568(2) 0.0796(12) Uani 1 1 d . .
H15A H 0.3584 0.1480 0.5196 0.119 Uiso 1 1 calc R U
H15B H 0.3667 0.0823 0.4275 0.119 Uiso 1 1 calc R U
H15C H 0.2877 0.1737 0.4133 0.119 Uiso 1 1 calc R U
C16 C 0.5879(3) 0.2077(3) 0.5396(2) 0.0666(9) Uani 1 1 d . .
H16A H 0.5914 0.2137 0.6054 0.100 Uiso 1 1 calc R U
H16B H 0.6576 0.2576 0.5409 0.100 Uiso 1 1 calc R U
H16C H 0.5902 0.1337 0.5163 0.100 Uiso 1 1 calc R U
C17 C 0.74992(18) 0.28927(16) 0.32004(15) 0.0252(4) Uani 1 1 d . .
H17A H 0.8257 0.3375 0.3691 0.030 Uiso 1 1 calc R U
H17B H 0.7640 0.2654 0.2621 0.030 Uiso 1 1 calc R U
C18 C 0.82381(18) 0.08774(16) 0.36236(15) 0.0260(4) Uani 1 1 d . .
C19 C 0.8002(2) 0.04722(18) 0.25753(16) 0.0337(5) Uani 1 1 d . .
H19A H 0.8093 0.1089 0.2260 0.051 Uiso 1 1 calc R U
H19B H 0.7175 0.0039 0.2226 0.051 Uiso 1 1 calc R U
H19C H 0.8586 0.0028 0.2564 0.051 Uiso 1 1 calc R U
C20 C 0.9506(2) 0.15811(19) 0.41905(18) 0.0391(6) Uani 1 1 d . .
H20A H 1.0115 0.1150 0.4221 0.059 Uiso 1 1 calc R U
H20B H 0.9616 0.1860 0.4852 0.059 Uiso 1 1 calc R U
H20C H 0.9602 0.2186 0.3863 0.059 Uiso 1 1 calc R U
C21 C 0.8073(2) -0.00634(18) 0.41316(17) 0.0363(5) Uani 1 1 d . .
H21A H 0.7255 -0.0509 0.3765 0.054 Uiso 1 1 calc R U
H21B H 0.8182 0.0217 0.4793 0.054 Uiso 1 1 calc R U
H21C H 0.8677 -0.0502 0.4163 0.054 Uiso 1 1 calc R U
C22 C 0.44343(17) -0.11868(16) 0.22666(15) 0.0243(4) Uani 1 1 d . .
C23 C 0.34070(17) -0.08632(15) 0.23391(14) 0.0217(4) Uani 1 1 d . .
C24 C 0.22923(18) -0.16272(16) 0.20231(14) 0.0239(4) Uani 1 1 d . .
C25 C 0.23027(19) -0.26696(16) 0.16681(15) 0.0279(4) Uani 1 1 d . .
H25 H 0.1577 -0.3199 0.1466 0.033 Uiso 1 1 calc R U
C26 C 0.33138(19) -0.30122(16) 0.15819(15) 0.0268(4) Uani 1 1 d . .
C27 C 0.43815(19) -0.22616(16) 0.18875(15) 0.0277(4) Uani 1 1 d . .
H27 H 0.5075 -0.2467 0.1843 0.033 Uiso 1 1 calc R U
C28 C 0.11600(18) -0.13303(17) 0.20958(16) 0.0280(4) Uani 1 1 d . .
C29 C 0.1378(2) -0.1089(2) 0.31668(18) 0.0423(6) Uani 1 1 d . .
H29A H 0.1512 -0.1739 0.3451 0.063 Uiso 1 1 calc R U
H29B H 0.0667 -0.0868 0.3212 0.063 Uiso 1 1 calc R U
H29C H 0.2095 -0.0507 0.3523 0.063 Uiso 1 1 calc R U
C30 C 0.0852(2) -0.03402(19) 0.1630(2) 0.0410(6) Uani 1 1 d . .
H30A H 0.1513 0.0287 0.1995 0.061 Uiso 1 1 calc R U
H30B H 0.0096 -0.0195 0.1645 0.061 Uiso 1 1 calc R U
H30C H 0.0750 -0.0481 0.0954 0.061 Uiso 1 1 calc R U
C31 C 0.0041(2) -0.22506(19) 0.15750(18) 0.0376(5) Uani 1 1 d . .
H31A H -0.0103 -0.2447 0.0892 0.056 Uiso 1 1 calc R U
H31B H -0.0670 -0.2015 0.1608 0.056 Uiso 1 1 calc R U
H31C H 0.0179 -0.2878 0.1892 0.056 Uiso 1 1 calc R U
C32 C 0.3193(2) -0.41995(17) 0.11890(17) 0.0336(5) Uani 1 1 d . .
C33 C 0.3287(4) -0.4828(2) 0.2012(2) 0.0680(9) Uani 1 1 d . .
H33A H 0.2671 -0.4698 0.2244 0.102 Uiso 1 1 calc R U
H33B H 0.4096 -0.4587 0.2550 0.102 Uiso 1 1 calc R U
H33C H 0.3153 -0.5602 0.1767 0.102 Uiso 1 1 calc R U
C34 C 0.4200(2) -0.4372(2) 0.0879(2) 0.0491(7) Uani 1 1 d . .
H34A H 0.4044 -0.5128 0.0570 0.074 Uiso 1 1 calc R U
H34B H 0.4983 -0.4196 0.1451 0.074 Uiso 1 1 calc R U
H34C H 0.4223 -0.3904 0.0414 0.074 Uiso 1 1 calc R U
C35 C 0.1974(3) -0.4650(2) 0.0315(2) 0.0691(10) Uani 1 1 d . .
H35A H 0.1942 -0.5399 0.0059 0.104 Uiso 1 1 calc R U
H35B H 0.1886 -0.4216 -0.0192 0.104 Uiso 1 1 calc R U
H35C H 0.1313 -0.4624 0.0519 0.104 Uiso 1 1 calc R U
C36 C -0.0095(5) 0.2467(3) 0.1207(3) 0.1055(14) Uani 1 1 d . .
H36A H -0.0941 0.2312 0.1122 0.158 Uiso 1 1 calc R U
H36B H 0.0138 0.1793 0.1046 0.158 Uiso 1 1 calc R U
H36C H -0.0011 0.2958 0.0775 0.158 Uiso 1 1 calc R U
C37 C 0.0700(4) 0.2976(4) 0.2226(3) 0.0948(13) Uani 1 1 d . .
H37A H 0.1550 0.3148 0.2301 0.114 Uiso 1 1 calc R U
H37B H 0.0657 0.2454 0.2653 0.114 Uiso 1 1 calc R U
C38 C 0.0364(3) 0.4010(3) 0.2560(3) 0.0753(10) Uani 1 1 d . .
H38A H 0.0401 0.4525 0.2126 0.090 Uiso 1 1 calc R U
H38B H -0.0488 0.3833 0.2479 0.090 Uiso 1 1 calc R U
C39 C 0.1135(4) 0.4551(4) 0.3574(3) 0.1016(14) Uani 1 1 d . .
H39A H 0.1981 0.4758 0.3648 0.122 Uiso 1 1 calc R U
H39B H 0.1125 0.4028 0.4007 0.122 Uiso 1 1 calc R U
C40 C 0.0768(4) 0.5541(3) 0.3910(3) 0.0968(13) Uani 1 1 d . .
H40A H 0.0881 0.6105 0.3547 0.145 Uiso 1 1 calc R U
H40B H 0.1273 0.5801 0.4607 0.145 Uiso 1 1 calc R U
H40C H -0.0088 0.5361 0.3795 0.145 Uiso 1 1 calc R U

loop_
_atom_site_aniso_label
_atom_site_aniso_U_11
_atom_site_aniso_U_22
_atom_site_aniso_U_33
_atom_site_aniso_U_23
_atom_site_aniso_U_13
_atom_site_aniso_U_12
Co1 0.02115(14) 0.01869(14) 0.02233(14) 0.00396(10) 0.00950(11) 0.00355(10)
B1 0.0236(11) 0.0198(11) 0.0233(11) 0.0028(9) 0.0097(9) 0.0019(9)
S1 0.0224(2) 0.0219(2) 0.0207(2) 0.00315(19) 0.0080(2) 0.00270(19)
S2 0.0249(3) 0.0214(2) 0.0257(3) 0.00373(19) 0.0133(2) 0.00403(19)
S3 0.0229(2) 0.0217(2) 0.0225(2) 0.00421(19) 0.0089(2) 0.00505(19)
O1 0.0207(7) 0.0217(7) 0.0379(8) 0.0029(6) 0.0112(6) 0.0025(6)
O2 0.0234(7) 0.0207(7) 0.0287(7) 0.0039(6) 0.0125(6) 0.0034(5)
C1 0.0383(13) 0.0267(11) 0.0364(12) 0.0016(9) 0.0210(11) -0.0017(9)
C2 0.0504(15) 0.0236(11) 0.0554(16) -0.0052(11) 0.0316(13) -0.0031(10)
C3 0.0478(15) 0.0236(12) 0.0581(16) 0.0086(11) 0.0275(13) -0.0038(10)
C4 0.0435(14) 0.0389(14) 0.0421(14) 0.0109(11) 0.0223(12) -0.0059(11)
C5 0.0358(12) 0.0280(11) 0.0317(12) 0.0017(9) 0.0167(10) -0.0030(9)
C6 0.0216(10) 0.0219(10) 0.0264(10) 0.0053(8) 0.0079(8) 0.0033(8)
C7 0.0312(11) 0.0200(10) 0.0259(11) 0.0057(8) 0.0096(9) 0.0021(8)
C8 0.0270(11) 0.0277(11) 0.0191(10) 0.0023(8) 0.0038(8) 0.0003(8)
C9 0.0456(14) 0.0370(13) 0.0234(11) 0.0080(10) 0.0082(10) -0.0002(11)
C10 0.0461(14) 0.0294(12) 0.0268(12) 0.0009(9) 0.0055(10) -0.0038(10)
C11 0.0238(11) 0.0489(15) 0.0353(13) 0.0070(11) 0.0066(10) 0.0043(10)
C12 0.0281(11) 0.0181(9) 0.0286(11) 0.0036(8) 0.0131(9) 0.0014(8)
C13 0.0487(14) 0.0327(12) 0.0311(12) 0.0049(9) 0.0282(11) 0.0064(10)
C14 0.078(2) 0.0450(15) 0.0474(16) -0.0002(12) 0.0423(15) 0.0112(14)
C15 0.108(3) 0.067(2) 0.070(2) -0.0184(16) 0.071(2) -0.0387(19)
C16 0.096(3) 0.091(2) 0.0412(16) 0.0368(16) 0.0404(17) 0.050(2)
C17 0.0241(10) 0.0218(10) 0.0278(11) 0.0057(8) 0.0100(9) 0.0006(8)
C18 0.0223(10) 0.0269(11) 0.0281(11) 0.0061(8) 0.0084(9) 0.0086(8)
C19 0.0341(12) 0.0374(13) 0.0342(12) 0.0032(10) 0.0181(10) 0.0126(10)
C20 0.0234(11) 0.0380(13) 0.0463(14) 0.0058(11) 0.0051(10) 0.0075(10)
C21 0.0384(13) 0.0318(12) 0.0380(13) 0.0127(10) 0.0119(11) 0.0126(10)
C22 0.0213(10) 0.0252(10) 0.0271(11) 0.0099(8) 0.0096(8) 0.0048(8)
C23 0.0238(10) 0.0205(10) 0.0207(10) 0.0055(8) 0.0090(8) 0.0037(8)
C24 0.0228(10) 0.0244(10) 0.0243(10) 0.0060(8) 0.0098(8) 0.0035(8)
C25 0.0252(11) 0.0242(10) 0.0314(11) 0.0040(9) 0.0113(9) -0.0007(8)
C26 0.0305(11) 0.0217(10) 0.0265(11) 0.0046(8) 0.0104(9) 0.0051(8)
C27 0.0269(11) 0.0253(11) 0.0336(12) 0.0072(9) 0.0142(9) 0.0082(8)
C28 0.0219(10) 0.0281(11) 0.0349(12) 0.0064(9) 0.0132(9) 0.0036(8)
C29 0.0330(13) 0.0552(16) 0.0413(14) 0.0025(12) 0.0206(11) 0.0069(11)
C30 0.0277(12) 0.0390(13) 0.0607(17) 0.0193(12) 0.0188(12) 0.0122(10)
C31 0.0233(11) 0.0386(13) 0.0490(15) 0.0067(11) 0.0155(10) 0.0006(9)
C32 0.0357(12) 0.0233(11) 0.0390(13) -0.0010(9) 0.0150(10) 0.0045(9)
C33 0.118(3) 0.0283(14) 0.082(2) 0.0191(14) 0.062(2) 0.0237(16)
C34 0.0528(16) 0.0319(13) 0.0671(18) -0.0044(12) 0.0328(15) 0.0102(12)
C35 0.0477(17) 0.0513(18) 0.078(2) -0.0319(16) 0.0087(16) 0.0056(14)
C36 0.134(4) 0.090(3) 0.101(3) 0.013(3) 0.057(3) 0.031(3)
C37 0.096(3) 0.111(3) 0.108(3) 0.046(3) 0.064(3) 0.035(3)
C38 0.059(2) 0.077(2) 0.100(3) 0.030(2) 0.042(2) 0.0120(18)
C39 0.065(2) 0.147(4) 0.077(3) 0.022(3) 0.018(2) 0.011(3)
C40 0.072(3) 0.097(3) 0.087(3) -0.011(2) 0.004(2) 0.019(2)

loop_
_atom_type_symbol
_atom_type_description
_atom_type_scat_dispersion_real
_atom_type_scat_dispersion_imag
_atom_type_scat_source
C C 0.0033 0.0016 'International Tables Vol C Tables 4.2.6.8 and 6.1.1.4'
H H 0.0000 0.0000 'International Tables Vol C Tables 4.2.6.8 and 6.1.1.4'
B B 0.0013 0.0007 'International Tables Vol C Tables 4.2.6.8 and 6.1.1.4'
S S 0.1246 0.1234 'International Tables Vol C Tables 4.2.6.8 and 6.1.1.4'
Co Co 0.3494 0.9721 'International Tables Vol C Tables 4.2.6.8 and 6.1.1.4'
O O 0.0106 0.0060 'International Tables Vol C Tables 4.2.6.8 and 6.1.1.4'

loop_
_geom_angle_atom_site_label_1
_geom_angle_atom_site_label_2
_geom_angle_atom_site_label_3
_geom_angle
O1 Co1 O2 83.72(6)
O1 Co1 S2 167.04(5)
O2 Co1 S2 87.48(4)
O1 Co1 S1 97.97(5)
O2 Co1 S1 111.93(4)
S2 Co1 S1 94.14(2)
O1 Co1 S3 94.52(4)
O2 Co1 S3 156.78(5)
S2 Co1 S3 89.81(2)
S1 Co1 S3 91.259(19)
C6 B1 C7 108.32(16)
C6 B1 C17 107.86(16)
C7 B1 C17 111.14(16)
C6 B1 C12 109.12(16)
C7 B1 C12 110.29(16)
C17 B1 C12 110.04(16)
C7 S1 C8 103.18(10)
C7 S1 Co1 107.73(7)
C8 S1 Co1 114.46(7)
C12 S2 C13 103.85(10)
C12 S2 Co1 109.94(7)
C13 S2 Co1 112.13(7)
C17 S3 C18 104.11(9)
C17 S3 Co1 109.59(7)
C18 S3 Co1 116.53(7)
C22 O1 Co1 113.07(12)
C23 O2 Co1 113.38(12)
C2 C1 C6 122.9(2)
C2 C1 H1 118.5
C6 C1 H1 118.5
C3 C2 C1 120.0(2)
C3 C2 H2 120.0
C1 C2 H2 120.0
C2 C3 C4 119.1(2)
C2 C3 H3 120.5
C4 C3 H3 120.5
C3 C4 C5 120.4(2)
C3 C4 H4 119.8
C5 C4 H4 119.8
C4 C5 C6 122.8(2)
C4 C5 H5 118.6
C6 C5 H5 118.6
C1 C6 C5 114.78(18)
C1 C6 B1 123.03(18)
C5 C6 B1 122.19(18)
B1 C7 S1 113.78(14)
B1 C7 H7A 108.8
S1 C7 H7A 108.8
B1 C7 H7B 108.8
S1 C7 H7B 108.8
H7A C7 H7B 107.7
C11 C8 C9 111.23(19)
C11 C8 C10 111.08(19)
C9 C8 C10 109.97(18)
C11 C8 S1 111.40(14)
C9 C8 S1 107.06(14)
C10 C8 S1 105.90(15)
C8 C9 H9A 109.5
C8 C9 H9B 109.5
H9A C9 H9B 109.5
C8 C9 H9C 109.5
H9A C9 H9C 109.5
H9B C9 H9C 109.5
C8 C10 H10A 109.5
C8 C10 H10B 109.5
H10A C10 H10B 109.5
C8 C10 H10C 109.5
H10A C10 H10C 109.5
H10B C10 H10C 109.5
C8 C11 H11A 109.5
C8 C11 H11B 109.5
H11A C11 H11B 109.5
C8 C11 H11C 109.5
H11A C11 H11C 109.5
H11B C11 H11C 109.5
B1 C12 S2 113.81(13)
B1 C12 H12A 108.8
S2 C12 H12A 108.8
B1 C12 H12B 108.8
S2 C12 H12B 108.8
H12A C12 H12B 107.7
C15 C13 C16 111.6(3)
C15 C13 C14 110.0(2)
C16 C13 C14 109.4(2)
C15 C13 S2 106.46(18)
C16 C13 S2 111.74(16)
C14 C13 S2 107.54(16)
C13 C14 H14A 109.5
C13 C14 H14B 109.5
H14A C14 H14B 109.5
C13 C14 H14C 109.5
H14A C14 H14C 109.5
H14B C14 H14C 109.5
C13 C15 H15A 109.5
C13 C15 H15B 109.5
H15A C15 H15B 109.5
C13 C15 H15C 109.5
H15A C15 H15C 109.5
H15B C15 H15C 109.5
C13 C16 H16A 109.5
C13 C16 H16B 109.5
H16A C16 H16B 109.5
C13 C16 H16C 109.5
H16A C16 H16C 109.5
H16B C16 H16C 109.5
B1 C17 S3 112.25(13)
B1 C17 H17A 109.2
S3 C17 H17A 109.2
B1 C17 H17B 109.2
S3 C17 H17B 109.2
H17A C17 H17B 107.9
C19 C18 C20 111.35(18)
C19 C18 C21 110.92(18)
C20 C18 C21 109.98(18)
C19 C18 S3 111.67(14)
C20 C18 S3 106.52(14)
C21 C18 S3 106.19(14)
C18 C19 H19A 109.5
C18 C19 H19B 109.5
H19A C19 H19B 109.5
C18 C19 H19C 109.5
H19A C19 H19C 109.5
H19B C19 H19C 109.5
C18 C20 H20A 109.5
C18 C20 H20B 109.5
H20A C20 H20B 109.5
C18 C20 H20C 109.5
H20A C20 H20C 109.5
H20B C20 H20C 109.5
C18 C21 H21A 109.5
C18 C21 H21B 109.5
H21A C21 H21B 109.5
C18 C21 H21C 109.5
H21A C21 H21C 109.5
H21B C21 H21C 109.5
O1 C22 C27 123.02(18)
O1 C22 C23 115.73(17)
C27 C22 C23 121.24(18)
O2 C23 C22 113.40(16)
O2 C23 C24 126.28(18)
C22 C23 C24 120.31(17)
C25 C24 C23 115.65(18)
C25 C24 C28 121.62(17)
C23 C24 C28 122.70(17)
C24 C25 C26 125.13(18)
C24 C25 H25 117.4
C26 C25 H25 117.4
C27 C26 C25 118.37(18)
C27 C26 C32 122.49(19)
C25 C26 C32 119.11(18)
C26 C27 C22 119.29(19)
C26 C27 H27 120.4
C22 C27 H27 120.4
C29 C28 C31 107.40(18)
C29 C28 C24 109.71(18)
C31 C28 C24 112.06(18)
C29 C28 C30 109.4(2)
C31 C28 C30 107.28(18)
C24 C28 C30 110.86(17)
C28 C29 H29A 109.5
C28 C29 H29B 109.5
H29A C29 H29B 109.5
C28 C29 H29C 109.5
H29A C29 H29C 109.5
H29B C29 H29C 109.5
C28 C30 H30A 109.5
C28 C30 H30B 109.5
H30A C30 H30B 109.5
C28 C30 H30C 109.5
H30A C30 H30C 109.5
H30B C30 H30C 109.5
C28 C31 H31A 109.5
C28 C31 H31B 109.5
H31A C31 H31B 109.5
C28 C31 H31C 109.5
H31A C31 H31C 109.5
H31B C31 H31C 109.5
C34 C32 C35 108.1(2)
C34 C32 C26 112.08(18)
C35 C32 C26 111.4(2)
C34 C32 C33 108.3(2)
C35 C32 C33 109.3(2)
C26 C32 C33 107.58(19)
C32 C33 H33A 109.5
C32 C33 H33B 109.5
H33A C33 H33B 109.5
C32 C33 H33C 109.5
H33A C33 H33C 109.5
H33B C33 H33C 109.5
C32 C34 H34A 109.5
C32 C34 H34B 109.5
H34A C34 H34B 109.5
C32 C34 H34C 109.5
H34A C34 H34C 109.5
H34B C34 H34C 109.5
C32 C35 H35A 109.5
C32 C35 H35B 109.5
H35A C35 H35B 109.5
C32 C35 H35C 109.5
H35A C35 H35C 109.5
H35B C35 H35C 109.5
C37 C36 H36A 109.5
C37 C36 H36B 109.5
H36A C36 H36B 109.5
C37 C36 H36C 109.5
H36A C36 H36C 109.5
H36B C36 H36C 109.5
C36 C37 C38 113.3(4)
C36 C37 H37A 108.9
C38 C37 H37A 108.9
C36 C37 H37B 108.9
C38 C37 H37B 108.9
H37A C37 H37B 107.7
C39 C38 C37 115.3(4)
C39 C38 H38A 108.4
C37 C38 H38A 108.4
C39 C38 H38B 108.4
C37 C38 H38B 108.4
H38A C38 H38B 107.5
C38 C39 C40 115.1(4)
C38 C39 H39A 108.5
C40 C39 H39A 108.5
C38 C39 H39B 108.5
C40 C39 H39B 108.5
H39A C39 H39B 107.5
C39 C40 H40A 109.5
C39 C40 H40B 109.5
H40A C40 H40B 109.5
C39 C40 H40C 109.5
H40A C40 H40C 109.5
H40B C40 H40C 109.5

loop_
_geom_bond_atom_site_label_1
_geom_bond_atom_site_label_2
_geom_bond_distance
Co1 O1 1.8741(14)
Co1 O2 1.8928(13)
Co1 S2 2.2533(5)
Co1 S1 2.2704(5)
Co1 S3 2.2771(5)
B1 C6 1.635(3)
B1 C7 1.645(3)
B1 C17 1.647(3)
B1 C12 1.649(3)
S1 C7 1.809(2)
S1 C8 1.859(2)
S2 C12 1.8077(19)
S2 C13 1.869(2)
S3 C17 1.8152(19)
S3 C18 1.861(2)
O1 C22 1.309(2)
O2 C23 1.318(2)
C1 C2 1.392(3)
C1 C6 1.394(3)
C1 H1 0.9500
C2 C3 1.370(3)
C2 H2 0.9500
C3 C4 1.375(3)
C3 H3 0.9500
C4 C5 1.384(3)
C4 H4 0.9500
C5 C6 1.399(3)
C5 H5 0.9500
C7 H7A 0.9900
C7 H7B 0.9900
C8 C11 1.517(3)
C8 C9 1.527(3)
C8 C10 1.528(3)
C9 H9A 0.9800
C9 H9B 0.9800
C9 H9C 0.9800
C10 H10A 0.9800
C10 H10B 0.9800
C10 H10C 0.9800
C11 H11A 0.9800
C11 H11B 0.9800
C11 H11C 0.9800
C12 H12A 0.9900
C12 H12B 0.9900
C13 C15 1.509(3)
C13 C16 1.514(4)
C13 C14 1.516(3)
C14 H14A 0.9800
C14 H14B 0.9800
C14 H14C 0.9800
C15 H15A 0.9800
C15 H15B 0.9800
C15 H15C 0.9800
C16 H16A 0.9800
C16 H16B 0.9800
C16 H16C 0.9800
C17 H17A 0.9900
C17 H17B 0.9900
C18 C19 1.520(3)
C18 C20 1.525(3)
C18 C21 1.527(3)
C19 H19A 0.9800
C19 H19B 0.9800
C19 H19C 0.9800
C20 H20A 0.9800
C20 H20B 0.9800
C20 H20C 0.9800
C21 H21A 0.9800
C21 H21B 0.9800
C21 H21C 0.9800
C22 C27 1.409(3)
C22 C23 1.422(3)
C23 C24 1.426(3)
C24 C25 1.382(3)
C24 C28 1.533(3)
C25 C26 1.422(3)
C25 H25 0.9500
C26 C27 1.378(3)
C26 C32 1.528(3)
C27 H27 0.9500
C28 C29 1.532(3)
C28 C31 1.533(3)
C28 C30 1.536(3)
C29 H29A 0.9800
C29 H29B 0.9800
C29 H29C 0.9800
C30 H30A 0.9800
C30 H30B 0.9800
C30 H30C 0.9800
C31 H31A 0.9800
C31 H31B 0.9800
C31 H31C 0.9800
C32 C34 1.524(3)
C32 C35 1.528(4)
C32 C33 1.536(4)
C33 H33A 0.9800
C33 H33B 0.9800
C33 H33C 0.9800
C34 H34A 0.9800
C34 H34B 0.9800
C34 H34C 0.9800
C35 H35A 0.9800
C35 H35B 0.9800
C35 H35C 0.9800
C36 C37 1.474(6)
C36 H36A 0.9800
C36 H36B 0.9800
C36 H36C 0.9800
C37 C38 1.531(5)
C37 H37A 0.9900
C37 H37B 0.9900
C38 C39 1.474(5)
C38 H38A 0.9900
C38 H38B 0.9900
C39 C40 1.504(5)
C39 H39A 0.9900
C39 H39B 0.9900
C40 H40A 0.9800
C40 H40B 0.9800
C40 H40C 0.9800

loop_
_geom_torsion_atom_site_label_1
_geom_torsion_atom_site_label_2
_geom_torsion_atom_site_label_3
_geom_torsion_atom_site_label_4
_geom_torsion
O2 Co1 O1 C22 7.17(13)
S2 Co1 O1 C22 54.7(3)
S1 Co1 O1 C22 -104.18(13)
S3 Co1 O1 C22 163.91(13)
O1 Co1 O2 C23 -7.43(13)
S2 Co1 O2 C23 -177.90(12)
S1 Co1 O2 C23 88.66(12)
S3 Co1 O2 C23 -94.27(16)
C6 C1 C2 C3 -0.7(4)
C1 C2 C3 C4 -1.0(4)
C2 C3 C4 C5 0.8(4)
C3 C4 C5 C6 1.2(4)
C2 C1 C6 C5 2.5(3)
C2 C1 C6 B1 -177.8(2)
C4 C5 C6 C1 -2.8(3)
C4 C5 C6 B1 177.6(2)
C7 B1 C6 C1 136.2(2)
C17 B1 C6 C1 -103.4(2)
C12 B1 C6 C1 16.1(3)
C7 B1 C6 C5 -44.1(3)
C17 B1 C6 C5 76.2(2)
C12 B1 C6 C5 -164.24(19)
C6 B1 C7 S1 154.26(14)
C17 B1 C7 S1 35.9(2)
C12 B1 C7 S1 -86.38(18)
C8 S1 C7 B1 161.82(15)
Co1 S1 C7 B1 40.39(16)
C7 S1 C8 C11 -61.15(17)
Co1 S1 C8 C11 55.61(16)
C7 S1 C8 C9 60.66(17)
Co1 S1 C8 C9 177.41(12)
C7 S1 C8 C10 177.97(15)
Co1 S1 C8 C10 -65.27(15)
C6 B1 C12 S2 157.95(14)
C7 B1 C12 S2 39.1(2)
C17 B1 C12 S2 -83.89(18)
C13 S2 C12 B1 154.49(15)
Co1 S2 C12 B1 34.34(16)
C12 S2 C13 C15 168.9(2)
Co1 S2 C13 C15 -72.5(2)
C12 S2 C13 C16 -69.0(2)
Co1 S2 C13 C16 49.6(2)
C12 S2 C13 C14 51.0(2)
Co1 S2 C13 C14 169.69(15)
C6 B1 C17 S3 157.75(14)
C7 B1 C17 S3 -83.65(18)
C12 B1 C17 S3 38.8(2)
C18 S3 C17 B1 162.88(14)
Co1 S3 C17 B1 37.55(15)
C17 S3 C18 C19 -64.80(16)
Co1 S3 C18 C19 55.98(16)
C17 S3 C18 C20 56.96(16)
Co1 S3 C18 C20 177.75(12)
C17 S3 C18 C21 174.17(14)
Co1 S3 C18 C21 -65.05(15)
Co1 O1 C22 C27 172.81(16)
Co1 O1 C22 C23 -5.7(2)
Co1 O2 C23 C22 6.2(2)
Co1 O2 C23 C24 -172.39(15)
O1 C22 C23 O2 -0.3(3)
C27 C22 C23 O2 -178.92(17)
O1 C22 C23 C24 178.34(17)
C27 C22 C23 C24 -0.2(3)
O2 C23 C24 C25 179.36(18)
C22 C23 C24 C25 0.9(3)
O2 C23 C24 C28 -2.4(3)
C22 C23 C24 C28 179.15(18)
C23 C24 C25 C26 -1.3(3)
C28 C24 C25 C26 -179.65(19)
C24 C25 C26 C27 1.1(3)
C24 C25 C26 C32 179.1(2)
C25 C26 C27 C22 -0.4(3)
C32 C26 C27 C22 -178.25(19)
O1 C22 C27 C26 -178.48(19)
C23 C22 C27 C26 0.0(3)
C25 C24 C28 C29 109.2(2)
C23 C24 C28 C29 -69.0(2)
C25 C24 C28 C31 -10.0(3)
C23 C24 C28 C31 171.78(19)
C25 C24 C28 C30 -129.9(2)
C23 C24 C28 C30 52.0(3)
C27 C26 C32 C34 -18.1(3)
C25 C26 C32 C34 164.0(2)
C27 C26 C32 C35 -139.5(2)
C25 C26 C32 C35 42.7(3)
C27 C26 C32 C33 100.7(3)
C25 C26 C32 C33 -77.1(3)
C36 C37 C38 C39 -179.9(4)
C37 C38 C39 C40 -177.6(4)
